data_4314915
loop_
_publ_author_name
'Nicolas Clavier'
'Nina Hingant'
'Murielle Rivenet'
'Sa\"id Obbade'
'Nicolas Dacheux'
'Nicole Barr\'e'
'Francis Abraham'

_publ_section_title
;
 X-Ray Diffraction and \m-Raman Investigation of the
 Monoclinic-Orthorhombic Phase Transition in Th1-xUx(C2O4)2.2H2O Solid
 Solutions
;
_journal_name_full 'Inorganic Chemistry'
_journal_page_first 1921
_journal_page_last 1931
_journal_paper_doi 10.1021/ic902343r
_journal_volume 49
_journal_year 2010
_chemical_formula_sum 'C4 H4 O10 Th0.5 U0.5'
_chemical_formula_weight 447.11
_chemical_name_systematic
; 
 ? 
;
_space_group_IT_number 68
_symmetry_cell_setting orthorhombic
_symmetry_space_group_name_Hall 'C 2 2 -1ac'
_symmetry_space_group_name_H-M 'C c c b :1'
_atom_sites_solution_hydrogens geom
_atom_sites_solution_primary direct
_atom_sites_solution_secondary difmap
_audit_creation_method SHELXL-97
_audit_update_record
;
2009-11-26 # Formatted by publCIF
;
_cell_angle_alpha 90.00
_cell_angle_beta 90.00
_cell_angle_gamma 90.00
_cell_formula_units_Z 4
_cell_length_a 10.484(2)
_cell_length_b 8.5344(17)
_cell_length_c 9.5975(19)
_cell_measurement_temperature 363(2)
_cell_measurement_theta_max 43.30
_cell_measurement_theta_min 3.74
_cell_volume 858.7(3)
_computing_structure_refinement 'SHELXL-97 (Sheldrick, 2008)'
_computing_structure_solution 'SHELXS-97 (Sheldrick, 2008)'
_diffrn_ambient_temperature 363(2)
_diffrn_measured_fraction_theta_full 0.974
_diffrn_measured_fraction_theta_max 0.974
_diffrn_measurement_device_type SMART-1K-CCD
_diffrn_measurement_method 'omega scan'
_diffrn_radiation_monochromator graphite
_diffrn_radiation_source 'fine-focus sealed tube'
_diffrn_radiation_type MoK\a
_diffrn_radiation_wavelength 0.71073
_diffrn_reflns_av_R_equivalents 0.0339
_diffrn_reflns_av_sigmaI/netI 0.0244
_diffrn_reflns_limit_h_max 20
_diffrn_reflns_limit_h_min -13
_diffrn_reflns_limit_k_max 16
_diffrn_reflns_limit_k_min -12
_diffrn_reflns_limit_l_max 16
_diffrn_reflns_limit_l_min -18
_diffrn_reflns_number 13049
_diffrn_reflns_theta_full 43.30
_diffrn_reflns_theta_max 43.30
_diffrn_reflns_theta_min 3.74
_exptl_absorpt_coefficient_mu 18.176
_exptl_absorpt_correction_T_max 1
_exptl_absorpt_correction_T_min 0.65
_exptl_absorpt_correction_type empirical
_exptl_crystal_colour light-green
_exptl_crystal_density_diffrn 3.458
_exptl_crystal_density_method 'not measured'
_exptl_crystal_description ovoid
_exptl_crystal_F_000 1160
_exptl_crystal_size_max 0.15
_exptl_crystal_size_mid 0.05
_exptl_crystal_size_min 0.05
_refine_diff_density_max 1.420
_refine_diff_density_min -0.918
_refine_diff_density_rms 0.194
_refine_ls_abs_structure_details 'Flack H D (1983), Acta Cryst. A39, 876-881'
_refine_ls_abs_structure_Flack -10(10)
_refine_ls_extinction_method none
_refine_ls_goodness_of_fit_ref 1.106
_refine_ls_hydrogen_treatment mixed
_refine_ls_matrix_type full
_refine_ls_number_parameters 40
_refine_ls_number_reflns 1592
_refine_ls_number_restraints 0
_refine_ls_restrained_S_all 1.106
_refine_ls_R_factor_all 0.0432
_refine_ls_R_factor_gt 0.0212
_refine_ls_shift/su_max 0.000
_refine_ls_shift/su_mean 0.000
_refine_ls_structure_factor_coef Fsqd
_refine_ls_weighting_details 'calc w=1/[\s^2^(Fo^2^)+(0.0085P)^2^+3.6843P] where P=(Fo^2^+2Fc^2^)/3'
_refine_ls_weighting_scheme calc
_refine_ls_wR_factor_gt 0.0378
_refine_ls_wR_factor_ref 0.0415
_reflns_number_gt 1035
_reflns_number_total 1592
_reflns_threshold_expression >2sigma(I)
_cod_data_source_file ic902343r_si_001_4.cif
_cod_data_source_block uthoxcccetrans
_cod_depositor_comments
;
The following automatic conversions were performed:

'_symmetry_cell_setting' value 'Orthorhombic' changed to
'orthorhombic' according to the built-in table from CIF Core
dictionary named 'cif_core.dic' version 2.4.1 from 2010-06-29.

Automatic conversion script
Id: cif_fix_values 1646 2011-03-28 12:23:43Z adriana 
;
_cod_original_cell_volume 858.8(3)
_cod_original_sg_symbol_Hall 'C 2 2 -1bc'
_cod_original_sg_symbol_H-M 'C c c a'
_cod_database_code 4314915

loop_
_symmetry_equiv_pos_as_xyz
'x, y, z'
'-x, y+1/2, z+1/2'
'x, -y+1/2, z+1/2'
'x, y+1/2, -z+1/2'
'-x, -y+1/2, -z+1/2'
'x, -y, -z'
'-x, y, -z'
'-x, -y, z'
'x+1/2, y+1/2, z'
'-x+1/2, y, z+1/2'
'x+1/2, -y, z+1/2'
'x+1/2, y, -z+1/2'
'-x+1/2, -y, -z+1/2'
'x+1/2, -y+1/2, -z'
'-x+1/2, y+1/2, -z'
'-x+1/2, -y+1/2, z'

loop_
_atom_site_label
_atom_site_type_symbol
_atom_site_fract_x
_atom_site_fract_y
_atom_site_fract_z
_atom_site_U_iso_or_equiv
_atom_site_adp_type
_atom_site_occupancy
_atom_site_symmetry_multiplicity
_atom_site_calc_flag
_atom_site_refinement_flags
_atom_site_disorder_assembly
_atom_site_disorder_group
C1 C -0.0578(3) 0.2092(3) 0.2828(3) 0.0233(5) Uani 1 1 d . . .
U1 U 0.0000 0.0000 0.0000 0.01598(4) Uani 0.50 4 d SP . .
Th1 Th 0.0000 0.0000 0.0000 0.01598(4) Uani 0.50 4 d SP . .
O1 O 0.2397(3) 0.0000 0.0000 0.0493(10) Uani 1 2 d S . .
O2 O 0.0961(2) 0.2362(2) 0.1029(2) 0.0272(4) Uani 1 1 d . . .
O3 O -0.1036(3) 0.0973(3) 0.2186(3) 0.0467(7) Uani 1 1 d . . .
H1 H 0.291(6) 0.060(7) 0.038(7) 0.11(3) Uiso 1 1 d . . .

loop_
_atom_site_aniso_label
_atom_site_aniso_U_11
_atom_site_aniso_U_22
_atom_site_aniso_U_33
_atom_site_aniso_U_23
_atom_site_aniso_U_13
_atom_site_aniso_U_12
C1 0.0230(11) 0.0207(10) 0.0262(11) -0.0054(8) 0.0071(9) -0.0033(9)
U1 0.02014(6) 0.01427(6) 0.01353(5) 0.000 0.000 0.000
Th1 0.02014(6) 0.01427(6) 0.01353(5) 0.000 0.000 0.000
O1 0.0230(13) 0.066(2) 0.059(2) -0.039(2) 0.000 0.000
O2 0.0304(10) 0.0252(8) 0.0259(8) -0.0074(7) 0.0113(8) -0.0066(8)
O3 0.0452(14) 0.0455(13) 0.0495(14) -0.0284(12) 0.0255(12) -0.0269(12)

loop_
_atom_type_symbol
_atom_type_description
_atom_type_scat_dispersion_real
_atom_type_scat_dispersion_imag
_atom_type_scat_source
C C 0.0033 0.0016 'International Tables Vol C Tables 4.2.6.8 and 6.1.1.4'
H H 0.0000 0.0000 'International Tables Vol C Tables 4.2.6.8 and 6.1.1.4'
O O 0.0106 0.0060 'International Tables Vol C Tables 4.2.6.8 and 6.1.1.4'
U U -9.6767 9.6646 'International Tables Vol C Tables 4.2.6.8 and 6.1.1.4'
Th Th -7.2400 8.8979 'International Tables Vol C Tables 4.2.6.8 and 6.1.1.4'

loop_
_geom_angle_atom_site_label_1
_geom_angle_atom_site_label_2
_geom_angle_atom_site_label_3
_geom_angle
_geom_angle_site_symmetry_1
_geom_angle_site_symmetry_3
_geom_angle_publ_flag
O3 C1 O2 126.8(3) . 5 ?
O3 C1 C1 117.0(3) . 5 ?
O2 C1 C1 116.2(3) 5 5 ?
O2 U1 O2 69.98(11) 8 6 ?
O2 U1 O2 131.65(10) 8 7 ?
O2 U1 O2 132.68(9) 6 7 ?
O2 U1 O2 132.68(9) 8 . ?
O2 U1 O2 131.65(10) 6 . ?
O2 U1 O2 69.98(11) 7 . ?
O2 U1 O3 75.98(8) 8 . ?
O2 U1 O3 141.76(9) 6 . ?
O2 U1 O3 83.52(9) 7 . ?
O2 U1 O3 64.52(7) . . ?
O2 U1 O3 83.52(9) 8 6 ?
O2 U1 O3 64.52(7) 6 6 ?
O2 U1 O3 75.98(8) 7 6 ?
O2 U1 O3 141.76(9) . 6 ?
O3 U1 O3 128.60(13) . 6 ?
O2 U1 O3 64.52(7) 8 8 ?
O2 U1 O3 83.52(9) 6 8 ?
O2 U1 O3 141.76(9) 7 8 ?
O2 U1 O3 75.98(8) . 8 ?
O3 U1 O3 66.16(15) . 8 ?
O3 U1 O3 141.28(12) 6 8 ?
O2 U1 O3 141.76(9) 8 7 ?
O2 U1 O3 75.98(8) 6 7 ?
O2 U1 O3 64.52(7) 7 7 ?
O2 U1 O3 83.52(9) . 7 ?
O3 U1 O3 141.28(12) . 7 ?
O3 U1 O3 66.16(15) 6 7 ?
O3 U1 O3 128.60(13) 8 7 ?
O2 U1 O1 65.82(5) 8 7 ?
O2 U1 O1 114.18(5) 6 7 ?
O2 U1 O1 65.82(5) 7 7 ?
O2 U1 O1 114.18(5) . 7 ?
O3 U1 O1 64.30(6) . 7 ?
O3 U1 O1 64.30(6) 6 7 ?
O3 U1 O1 115.70(6) 8 7 ?
O3 U1 O1 115.70(6) 7 7 ?
O2 U1 O1 114.18(5) 8 . ?
O2 U1 O1 65.82(5) 6 . ?
O2 U1 O1 114.18(5) 7 . ?
O2 U1 O1 65.82(5) . . ?
O3 U1 O1 115.70(6) . . ?
O3 U1 O1 115.70(6) 6 . ?
O3 U1 O1 64.30(6) 8 . ?
O3 U1 O1 64.30(6) 7 . ?
O1 U1 O1 180.0 7 . ?
U1 O1 H1 131(4) . . ?
C1 O2 U1 121.55(17) 5 . ?
C1 O3 U1 120.44(19) . . ?

loop_
_geom_bond_atom_site_label_1
_geom_bond_atom_site_label_2
_geom_bond_distance
_geom_bond_site_symmetry_2
_geom_bond_publ_flag
C1 O3 1.234(3) . ?
C1 O2 1.258(3) 5 ?
C1 C1 1.534(5) 5 ?
U1 O2 2.460(2) 8 ?
U1 O2 2.460(2) 6 ?
U1 O2 2.460(2) 7 ?
U1 O2 2.460(2) . ?
U1 O3 2.504(2) . ?
U1 O3 2.504(2) 6 ?
U1 O3 2.504(2) 8 ?
U1 O3 2.504(2) 7 ?
U1 O1 2.513(3) 7 ?
U1 O1 2.513(3) . ?
O1 H1 0.83(6) . ?
O2 C1 1.258(3) 5 ?

loop_
_geom_torsion_atom_site_label_1
_geom_torsion_atom_site_label_2
_geom_torsion_atom_site_label_3
_geom_torsion_atom_site_label_4
_geom_torsion
_geom_torsion_site_symmetry_1
_geom_torsion_site_symmetry_2
_geom_torsion_site_symmetry_3
_geom_torsion_site_symmetry_4
_geom_torsion_publ_flag
O2 U1 O2 C1 -32.0(2) 8 . . 5 ?
O2 U1 O2 C1 -133.3(2) 6 . . 5 ?
O2 U1 O2 C1 96.8(2) 7 . . 5 ?
O3 U1 O2 C1 4.5(2) . . . 5 ?
O3 U1 O2 C1 125.3(2) 6 . . 5 ?
O3 U1 O2 C1 -65.5(2) 8 . . 5 ?
O3 U1 O2 C1 162.0(2) 7 . . 5 ?
O1 U1 O2 C1 46.7(2) 7 . . 5 ?
O1 U1 O2 C1 -133.3(2) . . . 5 ?
O2 C1 O3 U1 -175.8(2) 5 . . . ?
C1 C1 O3 U1 4.1(5) 5 . . . ?
O2 U1 O3 C1 148.8(3) 8 . . . ?
O2 U1 O3 C1 121.4(2) 6 . . . ?
O2 U1 O3 C1 -75.3(3) 7 . . . ?
O2 U1 O3 C1 -4.4(2) . . . . ?
O3 U1 O3 C1 -141.5(3) 6 . . . ?
O3 U1 O3 C1 80.8(3) 8 . . . ?
O3 U1 O3 C1 -41.8(3) 7 . . . ?
O1 U1 O3 C1 -141.5(3) 7 . . . ?
O1 U1 O3 C1 38.5(3) . . . . ?
